data_4118620
loop_
_publ_author_name
'Rebecca R. Parkhurst'
'Timothy M. Swager'

_publ_section_title
;
 Synthesis and Optical Properties of Phenylene-Containing Oligoacenes
;
_journal_name_full 'Journal of the American Chemical Society'
_journal_page_first 15351
_journal_page_last 15356
_journal_paper_doi 10.1021/ja3043883
_journal_volume 134
_journal_year 2012
_chemical_formula_sum 'C36 H22 O3'
_chemical_formula_weight 502.54
_chemical_name_systematic
; 
 ? 
;
_space_group_IT_number 14
_symmetry_cell_setting monoclinic
_symmetry_space_group_name_Hall '-P 2yn'
_symmetry_space_group_name_H-M 'P 1 21/n 1'
_atom_sites_solution_hydrogens geom
_atom_sites_solution_primary direct
_atom_sites_solution_secondary difmap
_audit_creation_method SHELXL-97
_cell_angle_alpha 90.00
_cell_angle_beta 100.065(2)
_cell_angle_gamma 90.00
_cell_formula_units_Z 4
_cell_length_a 8.5507(2)
_cell_length_b 17.9987(4)
_cell_length_c 16.5702(4)
_cell_measurement_reflns_used 9959
_cell_measurement_temperature 100(2)
_cell_measurement_theta_max 69.24
_cell_measurement_theta_min 3.66
_cell_volume 2510.93(10)
_computing_cell_refinement 'SAINT 7.46A (Bruker-AXS, 2009)'
_computing_data_collection 'APEX2 v2009.9.0 (Bruker-AXS, 2009)'
_computing_data_reduction 'SAINT 7.46A (Bruker-AXS, 2009)'
_computing_molecular_graphics 'Bruker SHELXTL'
_computing_publication_material 'Bruker SHELXTL'
_computing_structure_refinement 'SHELXL-97 (Sheldrick, 2008)'
_computing_structure_solution 'SHELXS-97 (Sheldrick, 2008)'
_diffrn_ambient_temperature 100(2)
_diffrn_detector_area_resol_mean 8.3
_diffrn_measured_fraction_theta_full 0.971
_diffrn_measured_fraction_theta_max 0.971
_diffrn_measurement_device_type 'Bruker Smart APEX CCD'
_diffrn_measurement_method '\f and \w scans'
_diffrn_radiation_monochromator graphite
_diffrn_radiation_source 'fine-focus sealed tube'
_diffrn_radiation_type CuK\a
_diffrn_radiation_wavelength 1.54178
_diffrn_reflns_av_R_equivalents 0.0302
_diffrn_reflns_av_sigmaI/netI 0.0128
_diffrn_reflns_limit_h_max 9
_diffrn_reflns_limit_h_min -10
_diffrn_reflns_limit_k_max 21
_diffrn_reflns_limit_k_min -21
_diffrn_reflns_limit_l_max 20
_diffrn_reflns_limit_l_min -19
_diffrn_reflns_number 50140
_diffrn_reflns_theta_full 69.29
_diffrn_reflns_theta_max 69.29
_diffrn_reflns_theta_min 3.66
_exptl_absorpt_coefficient_mu 0.663
_exptl_absorpt_correction_T_max 0.8259
_exptl_absorpt_correction_T_min 0.7546
_exptl_absorpt_correction_type multi-scan
_exptl_absorpt_process_details 'SADABS (Sheldrick, 2009)'
_exptl_crystal_colour yellow
_exptl_crystal_density_diffrn 1.329
_exptl_crystal_description block
_exptl_crystal_F_000 1048
_exptl_crystal_size_max 0.45
_exptl_crystal_size_mid 0.35
_exptl_crystal_size_min 0.30
_refine_diff_density_max 0.261
_refine_diff_density_min -0.318
_refine_diff_density_rms 0.060
_refine_ls_extinction_method none
_refine_ls_goodness_of_fit_ref 1.030
_refine_ls_hydrogen_treatment constr
_refine_ls_matrix_type full
_refine_ls_number_parameters 352
_refine_ls_number_reflns 4562
_refine_ls_number_restraints 0
_refine_ls_restrained_S_all 1.030
_refine_ls_R_factor_all 0.0400
_refine_ls_R_factor_gt 0.0384
_refine_ls_shift/su_max 0.000
_refine_ls_shift/su_mean 0.000
_refine_ls_structure_factor_coef Fsqd
_refine_ls_weighting_details 'calc w=1/[\s^2^(Fo^2^)+(0.0559P)^2^+0.8832P] where P=(Fo^2^+2Fc^2^)/3'
_refine_ls_weighting_scheme calc
_refine_ls_wR_factor_gt 0.0962
_refine_ls_wR_factor_ref 0.0979
_reflns_number_gt 4317
_reflns_number_total 4562
_reflns_threshold_expression >2sigma(I)
_cod_data_source_file ja3043883_si_003.cif
_cod_data_source_block d10057
_cod_database_code 4118620

loop_
_symmetry_equiv_pos_as_xyz
'x, y, z'
'-x+1/2, y+1/2, -z+1/2'
'-x, -y, -z'
'x-1/2, -y-1/2, z-1/2'

loop_
_atom_site_label
_atom_site_type_symbol
_atom_site_fract_x
_atom_site_fract_y
_atom_site_fract_z
_atom_site_U_iso_or_equiv
_atom_site_adp_type
_atom_site_occupancy
_atom_site_symmetry_multiplicity
_atom_site_calc_flag
_atom_site_refinement_flags
O1 O 0.49419(9) 0.07799(4) 0.31194(5) 0.01885(18) Uani 1 1 d .
C1 C 0.56704(13) 0.14476(6) 0.28485(7) 0.0192(2) Uani 1 1 d .
C31 C 0.45232(13) 0.20839(6) 0.27309(7) 0.0201(2) Uani 1 1 d .
C32 C 0.44827(15) 0.25687(7) 0.20710(7) 0.0246(3) Uani 1 1 d .
H32A H 0.5219 0.2507 0.1708 0.029 Uiso 1 1 calc R
C33 C 0.33747(15) 0.31411(7) 0.19393(8) 0.0283(3) Uani 1 1 d .
H33A H 0.3357 0.3469 0.1489 0.034 Uiso 1 1 calc R
C34 C 0.22972(15) 0.32326(7) 0.24660(8) 0.0268(3) Uani 1 1 d .
H34A H 0.1523 0.3616 0.2371 0.032 Uiso 1 1 calc R
C35 C 0.23533(15) 0.27620(7) 0.31332(8) 0.0262(3) Uani 1 1 d .
H35A H 0.1627 0.2830 0.3500 0.031 Uiso 1 1 calc R
C36 C 0.34636(14) 0.21920(7) 0.32689(7) 0.0234(3) Uani 1 1 d .
H36A H 0.3499 0.1875 0.3730 0.028 Uiso 1 1 calc R
C2 C 0.62560(13) 0.11593(6) 0.20688(7) 0.0185(2) Uani 1 1 d .
H2A H 0.7121 0.1455 0.1886 0.022 Uiso 1 1 calc R
C3 C 0.49865(13) 0.08612(6) 0.13927(7) 0.0184(2) Uani 1 1 d .
C4 C 0.38350(13) 0.10778(6) 0.07472(7) 0.0195(2) Uani 1 1 d .
H4A H 0.3614 0.1586 0.0621 0.023 Uiso 1 1 calc R
C5 C 0.30102(13) 0.05015(6) 0.02890(7) 0.0184(2) Uani 1 1 d .
C6 C 0.17621(14) 0.07199(6) -0.04188(7) 0.0213(2) Uani 1 1 d .
O2 O 0.15041(11) 0.13736(5) -0.05897(6) 0.0336(2) Uani 1 1 d .
C7 C 0.08512(13) 0.01213(7) -0.09070(7) 0.0200(2) Uani 1 1 d .
C8 C -0.03323(14) 0.03173(7) -0.15648(7) 0.0237(3) Uani 1 1 d .
H8A H -0.0556 0.0826 -0.1686 0.028 Uiso 1 1 calc R
C9 C -0.11806(14) -0.02314(8) -0.20412(7) 0.0269(3) Uani 1 1 d .
H9A H -0.1979 -0.0099 -0.2492 0.032 Uiso 1 1 calc R
C10 C -0.08615(14) -0.09769(7) -0.18581(8) 0.0269(3) Uani 1 1 d .
H10A H -0.1448 -0.1352 -0.2183 0.032 Uiso 1 1 calc R
C11 C 0.03103(14) -0.11748(7) -0.12027(7) 0.0235(3) Uani 1 1 d .
H11A H 0.0518 -0.1685 -0.1079 0.028 Uiso 1 1 calc R
C12 C 0.11832(13) -0.06276(7) -0.07246(7) 0.0199(2) Uani 1 1 d .
C13 C 0.24883(13) -0.08516(6) -0.00459(7) 0.0190(2) Uani 1 1 d .
O3 O 0.28462(10) -0.15056(4) 0.00679(5) 0.0245(2) Uani 1 1 d .
C14 C 0.33547(13) -0.02527(6) 0.04756(7) 0.0177(2) Uani 1 1 d .
C15 C 0.45446(13) -0.04580(6) 0.11393(7) 0.0179(2) Uani 1 1 d .
H15A H 0.4793 -0.0963 0.1269 0.022 Uiso 1 1 calc R
C16 C 0.53269(13) 0.01192(6) 0.15892(7) 0.0178(2) Uani 1 1 d .
C17 C 0.66667(13) 0.03153(6) 0.22985(7) 0.0187(2) Uani 1 1 d .
H17A H 0.7753 0.0148 0.2235 0.022 Uiso 1 1 calc R
C18 C 0.63016(13) 0.02859(6) 0.31813(7) 0.0190(2) Uani 1 1 d .
C41 C 0.59944(14) -0.04489(6) 0.35549(7) 0.0204(2) Uani 1 1 d .
C42 C 0.68682(14) -0.10782(7) 0.34226(8) 0.0244(3) Uani 1 1 d .
H42A H 0.7586 -0.1060 0.3045 0.029 Uiso 1 1 calc R
C43 C 0.66883(15) -0.17352(7) 0.38447(8) 0.0283(3) Uani 1 1 d .
H43A H 0.7284 -0.2163 0.3752 0.034 Uiso 1 1 calc R
C44 C 0.56505(16) -0.17687(7) 0.43966(8) 0.0285(3) Uani 1 1 d .
H44A H 0.5548 -0.2214 0.4690 0.034 Uiso 1 1 calc R
C45 C 0.47600(17) -0.11483(7) 0.45192(7) 0.0294(3) Uani 1 1 d .
H45A H 0.4033 -0.1172 0.4891 0.035 Uiso 1 1 calc R
C46 C 0.49275(15) -0.04923(7) 0.40995(7) 0.0249(3) Uani 1 1 d .
H46A H 0.4309 -0.0070 0.4185 0.030 Uiso 1 1 calc R
C19 C 0.75984(14) 0.07650(6) 0.36834(7) 0.0209(2) Uani 1 1 d .
C20 C 0.90025(15) 0.05924(7) 0.41974(8) 0.0275(3) Uani 1 1 d .
H20A H 0.9314 0.0091 0.4310 0.033 Uiso 1 1 calc R
C21 C 0.99507(16) 0.11846(8) 0.45470(8) 0.0336(3) Uani 1 1 d .
H21A H 1.0922 0.1083 0.4905 0.040 Uiso 1 1 calc R
C22 C 0.94938(16) 0.19169(7) 0.43789(8) 0.0315(3) Uani 1 1 d .
H22A H 1.0140 0.2308 0.4637 0.038 Uiso 1 1 calc R
C23 C 0.80964(15) 0.20867(7) 0.38354(7) 0.0251(3) Uani 1 1 d .
H23A H 0.7796 0.2587 0.3706 0.030 Uiso 1 1 calc R
C24 C 0.71681(14) 0.14982(6) 0.34937(7) 0.0205(2) Uani 1 1 d .

loop_
_atom_site_aniso_label
_atom_site_aniso_U_11
_atom_site_aniso_U_22
_atom_site_aniso_U_33
_atom_site_aniso_U_23
_atom_site_aniso_U_13
_atom_site_aniso_U_12
O1 0.0181(4) 0.0190(4) 0.0196(4) -0.0015(3) 0.0036(3) -0.0014(3)
C1 0.0186(5) 0.0198(5) 0.0193(5) -0.0010(4) 0.0033(4) -0.0031(4)
C31 0.0179(5) 0.0203(5) 0.0210(5) -0.0051(4) 0.0004(4) -0.0038(4)
C32 0.0235(6) 0.0251(6) 0.0258(6) -0.0005(5) 0.0062(5) -0.0003(5)
C33 0.0300(7) 0.0247(6) 0.0292(6) 0.0020(5) 0.0027(5) 0.0010(5)
C34 0.0225(6) 0.0242(6) 0.0315(6) -0.0065(5) -0.0015(5) 0.0029(5)
C35 0.0235(6) 0.0288(6) 0.0263(6) -0.0089(5) 0.0048(5) 0.0003(5)
C36 0.0250(6) 0.0246(6) 0.0201(5) -0.0041(4) 0.0026(5) -0.0013(5)
C2 0.0171(5) 0.0195(5) 0.0188(5) -0.0008(4) 0.0029(4) -0.0009(4)
C3 0.0175(5) 0.0220(6) 0.0168(5) -0.0014(4) 0.0063(4) -0.0008(4)
C4 0.0202(6) 0.0204(5) 0.0187(5) 0.0010(4) 0.0056(4) 0.0007(4)
C5 0.0176(5) 0.0222(6) 0.0160(5) 0.0009(4) 0.0049(4) 0.0002(4)
C6 0.0208(6) 0.0241(6) 0.0190(5) 0.0031(4) 0.0039(5) 0.0005(4)
O2 0.0379(5) 0.0243(5) 0.0333(5) 0.0074(4) -0.0086(4) -0.0005(4)
C7 0.0163(5) 0.0277(6) 0.0169(5) 0.0005(4) 0.0053(4) 0.0005(4)
C8 0.0195(6) 0.0330(6) 0.0191(6) 0.0012(5) 0.0049(5) 0.0035(5)
C9 0.0172(6) 0.0438(7) 0.0193(6) -0.0024(5) 0.0016(5) 0.0028(5)
C10 0.0193(6) 0.0373(7) 0.0239(6) -0.0083(5) 0.0030(5) -0.0035(5)
C11 0.0205(6) 0.0282(6) 0.0228(6) -0.0037(5) 0.0067(5) -0.0025(5)
C12 0.0167(5) 0.0274(6) 0.0169(5) -0.0014(4) 0.0064(4) -0.0011(4)
C13 0.0192(5) 0.0219(6) 0.0174(5) 0.0006(4) 0.0070(4) -0.0011(4)
O3 0.0278(4) 0.0207(4) 0.0240(4) 0.0004(3) 0.0013(3) -0.0007(3)
C14 0.0158(5) 0.0228(6) 0.0154(5) 0.0001(4) 0.0054(4) -0.0002(4)
C15 0.0184(5) 0.0192(5) 0.0171(5) 0.0007(4) 0.0055(4) 0.0012(4)
C16 0.0159(5) 0.0232(6) 0.0149(5) -0.0006(4) 0.0045(4) 0.0018(4)
C17 0.0160(5) 0.0211(5) 0.0185(5) -0.0012(4) 0.0014(4) 0.0004(4)
C18 0.0170(5) 0.0214(6) 0.0176(5) -0.0026(4) 0.0002(4) 0.0006(4)
C41 0.0207(6) 0.0220(6) 0.0162(5) -0.0029(4) -0.0032(4) -0.0034(4)
C42 0.0203(6) 0.0252(6) 0.0269(6) -0.0019(5) 0.0018(5) -0.0017(5)
C43 0.0275(6) 0.0214(6) 0.0334(7) -0.0015(5) -0.0021(5) 0.0004(5)
C44 0.0396(7) 0.0218(6) 0.0216(6) 0.0012(5) -0.0021(5) -0.0053(5)
C45 0.0425(8) 0.0285(6) 0.0181(6) -0.0027(5) 0.0076(5) -0.0063(5)
C46 0.0331(7) 0.0224(6) 0.0191(6) -0.0045(4) 0.0043(5) -0.0015(5)
C19 0.0213(6) 0.0242(6) 0.0172(5) -0.0020(4) 0.0030(4) -0.0033(4)
C20 0.0274(6) 0.0270(6) 0.0248(6) 0.0021(5) -0.0044(5) -0.0033(5)
C21 0.0297(7) 0.0353(7) 0.0301(7) 0.0023(5) -0.0104(5) -0.0077(5)
C22 0.0321(7) 0.0315(7) 0.0278(6) -0.0022(5) -0.0037(5) -0.0117(5)
C23 0.0274(6) 0.0241(6) 0.0232(6) -0.0022(5) 0.0030(5) -0.0053(5)
C24 0.0197(6) 0.0248(6) 0.0170(5) -0.0019(4) 0.0037(4) -0.0012(4)

loop_
_atom_type_symbol
_atom_type_description
_atom_type_scat_dispersion_real
_atom_type_scat_dispersion_imag
_atom_type_scat_source
C C 0.0181 0.0091 'International Tables Vol C Tables 4.2.6.8 and 6.1.1.4'
H H 0.0000 0.0000 'International Tables Vol C Tables 4.2.6.8 and 6.1.1.4'
O O 0.0492 0.0322 'International Tables Vol C Tables 4.2.6.8 and 6.1.1.4'

loop_
_geom_angle_atom_site_label_1
_geom_angle_atom_site_label_2
_geom_angle_atom_site_label_3
_geom_angle
C18 O1 C1 98.41(8)
O1 C1 C31 111.36(9)
O1 C1 C24 100.68(8)
C31 C1 C24 119.82(9)
O1 C1 C2 101.40(8)
C31 C1 C2 116.48(9)
C24 C1 C2 104.50(9)
C36 C31 C32 119.02(11)
C36 C31 C1 120.56(11)
C32 C31 C1 120.41(11)
C33 C32 C31 120.62(12)
C33 C32 H32A 119.7
C31 C32 H32A 119.7
C34 C33 C32 119.94(12)
C34 C33 H33A 120.0
C32 C33 H33A 120.0
C33 C34 C35 119.70(11)
C33 C34 H34A 120.1
C35 C34 H34A 120.1
C34 C35 C36 120.50(12)
C34 C35 H35A 119.7
C36 C35 H35A 119.7
C35 C36 C31 120.18(11)
C35 C36 H36A 119.9
C31 C36 H36A 119.9
C3 C2 C1 116.08(9)
C3 C2 C17 86.47(8)
C1 C2 C17 102.10(8)
C3 C2 H2A 115.9
C1 C2 H2A 115.9
C17 C2 H2A 115.9
C4 C3 C16 122.99(10)
C4 C3 C2 142.79(11)
C16 C3 C2 94.20(9)
C3 C4 C5 115.80(10)
C3 C4 H4A 122.1
C5 C4 H4A 122.1
C4 C5 C14 121.82(10)
C4 C5 C6 116.98(10)
C14 C5 C6 121.20(10)
O2 C6 C7 121.11(11)
O2 C6 C5 120.72(11)
C7 C6 C5 118.16(10)
C8 C7 C12 120.24(11)
C8 C7 C6 118.80(11)
C12 C7 C6 120.94(10)
C9 C8 C7 119.98(12)
C9 C8 H8A 120.0
C7 C8 H8A 120.0
C8 C9 C10 119.94(11)
C8 C9 H9A 120.0
C10 C9 H9A 120.0
C11 C10 C9 120.31(11)
C11 C10 H10A 119.8
C9 C10 H10A 119.8
C10 C11 C12 120.26(12)
C10 C11 H11A 119.9
C12 C11 H11A 119.9
C11 C12 C7 119.26(11)
C11 C12 C13 119.45(11)
C7 C12 C13 121.26(10)
O3 C13 C14 121.32(10)
O3 C13 C12 120.64(10)
C14 C13 C12 118.03(10)
C15 C14 C5 121.13(10)
C15 C14 C13 118.62(10)
C5 C14 C13 120.23(10)
C16 C15 C14 116.04(10)
C16 C15 H15A 122.0
C14 C15 H15A 122.0
C15 C16 C3 122.22(10)
C15 C16 C17 144.47(10)
C3 C16 C17 93.22(9)
C16 C17 C18 118.00(9)
C16 C17 C2 86.11(8)
C18 C17 C2 100.73(8)
C16 C17 H17A 115.7
C18 C17 H17A 115.7
C2 C17 H17A 115.7
O1 C18 C41 111.86(9)
O1 C18 C19 100.86(9)
C41 C18 C19 115.73(9)
O1 C18 C17 101.73(8)
C41 C18 C17 119.84(9)
C19 C18 C17 104.33(9)
C46 C41 C42 119.06(11)
C46 C41 C18 119.84(10)
C42 C41 C18 120.84(11)
C41 C42 C43 120.00(12)
C41 C42 H42A 120.0
C43 C42 H42A 120.0
C44 C43 C42 120.54(12)
C44 C43 H43A 119.7
C42 C43 H43A 119.7
C43 C44 C45 119.62(12)
C43 C44 H44A 120.2
C45 C44 H44A 120.2
C44 C45 C46 120.23(12)
C44 C45 H45A 119.9
C46 C45 H45A 119.9
C45 C46 C41 120.53(12)
C45 C46 H46A 119.7
C41 C46 H46A 119.7
C20 C19 C24 121.32(11)
C20 C19 C18 132.68(11)
C24 C19 C18 105.89(10)
C19 C20 C21 117.50(12)
C19 C20 H20A 121.3
C21 C20 H20A 121.3
C22 C21 C20 121.10(12)
C22 C21 H21A 119.5
C20 C21 H21A 119.5
C21 C22 C23 121.01(11)
C21 C22 H22A 119.5
C23 C22 H22A 119.5
C24 C23 C22 117.42(11)
C24 C23 H23A 121.3
C22 C23 H23A 121.3
C23 C24 C19 121.57(11)
C23 C24 C1 133.30(11)
C19 C24 C1 105.00(9)

loop_
_geom_bond_atom_site_label_1
_geom_bond_atom_site_label_2
_geom_bond_distance
O1 C18 1.4530(13)
O1 C1 1.4600(13)
C1 C31 1.4984(16)
C1 C24 1.5209(15)
C1 C2 1.5540(15)
C31 C36 1.3914(17)
C31 C32 1.3947(17)
C32 C33 1.3908(17)
C32 H32A 0.9500
C33 C34 1.3852(19)
C33 H33A 0.9500
C34 C35 1.3868(19)
C34 H34A 0.9500
C35 C36 1.3891(17)
C35 H35A 0.9500
C36 H36A 0.9500
C2 C3 1.5154(15)
C2 C17 1.5904(15)
C2 H2A 1.0000
C3 C4 1.3774(16)
C3 C16 1.3932(16)
C4 C5 1.4008(16)
C4 H4A 0.9500
C5 C14 1.4118(16)
C5 C6 1.4938(15)
C6 O2 1.2211(15)
C6 C7 1.4838(16)
C7 C8 1.3968(16)
C7 C12 1.3996(17)
C8 C9 1.3872(18)
C8 H8A 0.9500
C9 C10 1.3922(19)
C9 H9A 0.9500
C10 C11 1.3891(17)
C10 H10A 0.9500
C11 C12 1.3958(16)
C11 H11A 0.9500
C12 C13 1.4946(15)
C13 O3 1.2226(14)
C13 C14 1.4946(15)
C14 C15 1.4107(15)
C15 C16 1.3813(16)
C15 H15A 0.9500
C16 C17 1.5323(14)
C17 C18 1.5491(15)
C17 H17A 1.0000
C18 C41 1.5028(16)
C18 C19 1.5305(15)
C41 C46 1.3930(18)
C41 C42 1.3952(17)
C42 C43 1.3960(18)
C42 H42A 0.9500
C43 C44 1.3824(19)
C43 H43A 0.9500
C44 C45 1.3863(19)
C44 H44A 0.9500
C45 C46 1.3904(17)
C45 H45A 0.9500
C46 H46A 0.9500
C19 C20 1.3806(17)
C19 C24 1.3913(16)
C20 C21 1.4018(18)
C20 H20A 0.9500
C21 C22 1.3890(19)
C21 H21A 0.9500
C22 C23 1.3986(18)
C22 H22A 0.9500
C23 C24 1.3840(16)
C23 H23A 0.9500
